data_7245019
loop_
_publ_author_name
'Feng, Xun'
'Shang, Yapei'
'Zhang, Ka'
'Hong, Manzhou'
'Li, Junfeng'
'Xu, Hongdi'
'Wang, Liya'
'Li, Zhongjun'

_publ_section_title
;
 &#x000D; In situ ligand-induced Ln-MOFs based on a chromophore moiety:
 white light emission and turn-on detection of trace antibiotics
;
_journal_name_full CrystEngComm
_journal_paper_doi 10.1039/D2CE00613H
_journal_year 2022
_chemical_formula_sum 'C34 H18 N3 O28 Tb2'
_chemical_formula_weight 1234.35
_space_group_IT_number 15
_space_group_name_Hall '-C 2yc'
_space_group_name_H-M_alt 'C 1 2/c 1'
_symmetry_cell_setting monoclinic
_symmetry_space_group_name_H-M 'C 1 2/c 1'
_atom_sites_solution_hydrogens geom
_atom_sites_solution_primary direct
_atom_sites_solution_secondary difmap
_audit_creation_method SHELXL-97
_audit_update_record
;
2021-12-19 deposited with the CCDC.	2022-06-01 downloaded from the CCDC.
;
_cell_angle_alpha 90.00
_cell_angle_beta 106.722(8)
_cell_angle_gamma 90.00
_cell_formula_units_Z 8
_cell_length_a 17.6182(12)
_cell_length_b 31.3835(12)
_cell_length_c 17.8680(13)
_cell_measurement_reflns_used 3996
_cell_measurement_temperature 292(2)
_cell_measurement_theta_max 23.0830
_cell_measurement_theta_min 3.5410
_cell_volume 9461.8(11)
_computing_cell_refinement 'CrysAlisPro 1.171.39.46 (Rigaku OD, 2018)'
_computing_data_collection 'CrysAlisPro 1.171.39.46 (Rigaku OD, 2018)'
_computing_data_reduction 'CrysAlisPro 1.171.39.46 (Rigaku OD, 2018)'
_computing_molecular_graphics 'Olex2 (Dolomanov et al., 2009)'
_computing_publication_material 'Olex2 (Dolomanov et al., 2009)'
_computing_structure_refinement 'SHELXL-97 (Sheldrick, 1997)'
_computing_structure_solution 'SHELXS-97 (Sheldrick, 1990)'
_diffrn_ambient_temperature 292(2)
_diffrn_measured_fraction_theta_full 0.974
_diffrn_measured_fraction_theta_max 0.974
_diffrn_measurement_device_type 'CCD area detector'
_diffrn_measurement_method 'phi and omega scans'
_diffrn_radiation_monochromator graphite
_diffrn_radiation_source 'fine-focus sealed tube'
_diffrn_radiation_type MoK\a
_diffrn_radiation_wavelength 0.71073
_diffrn_reflns_av_R_equivalents 0.1092
_diffrn_reflns_av_sigmaI/netI 0.1883
_diffrn_reflns_limit_h_max 21
_diffrn_reflns_limit_h_min -21
_diffrn_reflns_limit_k_max 33
_diffrn_reflns_limit_k_min -39
_diffrn_reflns_limit_l_max 22
_diffrn_reflns_limit_l_min -17
_diffrn_reflns_number 22705
_diffrn_reflns_theta_full 26.37
_diffrn_reflns_theta_max 26.37
_diffrn_reflns_theta_min 3.25
_exptl_absorpt_coefficient_mu 3.058
_exptl_absorpt_correction_T_max 0.577
_exptl_absorpt_correction_T_min 0.456
_exptl_absorpt_correction_type multi-scan
_exptl_absorpt_process_details SADABS
_exptl_crystal_colour colorless
_exptl_crystal_density_diffrn 1.733
_exptl_crystal_density_method 'not measured'
_exptl_crystal_description block
_exptl_crystal_F_000 4776
_exptl_crystal_size_max 0.26
_exptl_crystal_size_mid 0.22
_exptl_crystal_size_min 0.18
_refine_diff_density_max 1.313
_refine_diff_density_min -1.004
_refine_diff_density_rms 0.223
_refine_ls_extinction_method none
_refine_ls_goodness_of_fit_ref 1.156
_refine_ls_hydrogen_treatment mixed
_refine_ls_matrix_type full
_refine_ls_number_parameters 556
_refine_ls_number_reflns 9442
_refine_ls_number_restraints 144
_refine_ls_restrained_S_all 1.152
_refine_ls_R_factor_all 0.1537
_refine_ls_R_factor_gt 0.0852
_refine_ls_shift/su_max 0.002
_refine_ls_shift/su_mean 0.000
_refine_ls_structure_factor_coef Fsqd
_refine_ls_weighting_details 'calc w=1/[\s^2^(Fo^2^)+(0.0237P)^2^+5.0000P] where P=(Fo^2^+2Fc^2^)/3'
_refine_ls_weighting_scheme calc
_refine_ls_wR_factor_gt 0.1298
_refine_ls_wR_factor_ref 0.1493
_reflns_number_gt 5555
_reflns_number_total 9442
_reflns_threshold_expression >2sigma(I)
_cod_data_source_file d2ce00613h2.cif
_cod_data_source_block a
_cod_depositor_comments
;
The following automatic conversions were performed:

data item '_exptl_absorpt_correction_type' value 'Multi-scan' was
changed to 'multi-scan' in accordance with the
/home/data/users/saulius/crontab/automatic-downloads/rss-feeds/RSC/lib/dictionaries/cif_core.dic
dictionary named 'cif_core.dic' version 2.4.2 last updated on
2011-04-26.

Automatic conversion script
Id: cif_fix_values 7556 2019-12-06 15:28:31Z antanas 
;
_cod_original_cell_volume 9461.8(10)
_cod_original_sg_symbol_H-M C2/c
_cod_database_code 7245019

loop_
_symmetry_equiv_pos_as_xyz
'x, y, z'
'-x, y, -z+1/2'
'x+1/2, y+1/2, z'
'-x+1/2, y+1/2, -z+1/2'
'-x, -y, -z'
'x, -y, z-1/2'
'-x+1/2, -y+1/2, -z'
'x+1/2, -y+1/2, z-1/2'

loop_
_atom_site_label
_atom_site_type_symbol
_atom_site_fract_x
_atom_site_fract_y
_atom_site_fract_z
_atom_site_U_iso_or_equiv
_atom_site_adp_type
_atom_site_occupancy
_atom_site_symmetry_multiplicity
_atom_site_calc_flag
_atom_site_refinement_flags
_atom_site_disorder_assembly
_atom_site_disorder_group
Tb1 Tb 0.55241(4) 0.626619(16) 0.41116(3) 0.01882(17) Uani 1 1 d . . .
Tb2 Tb 0.70854(4) 0.608854(18) 0.62372(4) 0.02491(19) Uani 1 1 d . . .
O8 O 0.6871(5) 0.6126(2) 0.4813(5) 0.026(2) Uani 1 1 d . . .
O13 O 0.4278(5) 0.6044(2) 0.9483(4) 0.023(2) Uani 1 1 d . . .
O14 O 0.5470(5) 0.6252(2) 1.0145(5) 0.025(2) Uani 1 1 d . . .
O2 O 0.6264(5) 0.6504(2) 0.3311(4) 0.025(2) Uani 1 1 d . . .
O3 O 0.8182(5) 0.8202(2) 0.4007(5) 0.031(2) Uani 1 1 d . . .
O9 O 0.6324(5) 0.6250(2) 0.7206(5) 0.029(2) Uani 1 1 d . . .
O12 O 0.5202(5) 0.4494(2) 0.9215(5) 0.036(2) Uani 1 1 d . . .
O6 O 0.8301(5) 0.6233(3) 0.5996(5) 0.039(2) Uani 1 1 d . . .
O11 O 0.5871(5) 0.4379(2) 0.8378(5) 0.029(2) Uani 1 1 d . . .
O4 O 0.9061(5) 0.8096(2) 0.5167(5) 0.034(2) Uani 1 1 d . . .
O16 O 0.4803(5) 0.6884(2) 0.3521(5) 0.048(3) Uani 1 1 d . . .
H16A H 0.4290 0.6833 0.3365 0.072 Uiso 1 1 d R . .
H16B H 0.4846 0.7088 0.3867 0.072 Uiso 1 1 d R . .
O15 O 0.4357(5) 0.6086(2) 0.3068(5) 0.046(3) Uani 1 1 d . . .
H15A H 0.4301 0.6252 0.2630 0.069 Uiso 1 1 d R . .
H15B H 0.4392 0.5819 0.2875 0.069 Uiso 1 1 d R . .
C19 C 0.5020(7) 0.6064(3) 0.9589(7) 0.017(3) Uani 1 1 d U . .
C18 C 0.5557(8) 0.4630(4) 0.8717(7) 0.023(3) Uani 1 1 d U . .
O7 O 0.7780(6) 0.5955(3) 0.4216(6) 0.049(3) Uani 1 1 d . . .
C16 C 0.5349(7) 0.5809(3) 0.9028(7) 0.021(3) Uani 1 1 d . . .
C11 C 0.6423(7) 0.5873(4) 0.7464(8) 0.031(3) Uani 1 1 d . . .
O10 O 0.6794(6) 0.5616(3) 0.7171(6) 0.054(3) Uani 1 1 d . . .
C15 C 0.5242(7) 0.5372(3) 0.9054(6) 0.017(3) Uani 1 1 d U . .
H15 H 0.4941 0.5258 0.9356 0.021 Uiso 1 1 calc R . .
C8 C 0.8538(7) 0.7968(4) 0.4586(7) 0.023(3) Uani 1 1 d U . .
C12 C 0.6055(7) 0.5717(3) 0.8085(7) 0.019(3) Uani 1 1 d U . .
C4 C 0.8264(7) 0.7520(3) 0.4566(7) 0.022(3) Uani 1 1 d . . .
C13 C 0.5969(7) 0.5274(3) 0.8136(6) 0.019(3) Uani 1 1 d U . .
H13 H 0.6176 0.5094 0.7830 0.023 Uiso 1 1 calc R . .
O5 O 0.9443(6) 0.6556(3) 0.6120(7) 0.088(5) Uani 1 1 d . . .
O1 O 0.6526(7) 0.7050(3) 0.2646(6) 0.079(4) Uani 1 1 d . . .
C7 C 0.7712(7) 0.6676(3) 0.4542(7) 0.023(3) Uani 1 1 d U . .
C6 C 0.8362(7) 0.6810(3) 0.5147(7) 0.022(3) Uani 1 1 d . . .
C3 C 0.7646(8) 0.7375(3) 0.3965(7) 0.026(3) Uani 1 1 d . . .
H3 H 0.7406 0.7563 0.3565 0.031 Uiso 1 1 calc R . .
C17 C 0.5771(7) 0.5992(3) 0.8552(7) 0.018(3) Uani 1 1 d . . .
C10 C 0.7449(8) 0.6216(4) 0.4506(8) 0.034(4) Uani 1 1 d . . .
C14 C 0.5587(6) 0.5105(3) 0.8626(7) 0.018(3) Uani 1 1 d . . .
C5 C 0.8625(7) 0.7223(3) 0.5140(7) 0.026(3) Uani 1 1 d U . .
H5 H 0.9067 0.7308 0.5538 0.031 Uiso 1 1 calc R . .
N2 N 0.6279(7) 0.7323(3) 0.8799(6) 0.033(3) Uani 1 1 d . . .
C1 C 0.6655(8) 0.6832(4) 0.3246(8) 0.037(4) Uani 1 1 d . . .
C9 C 0.8725(9) 0.6514(4) 0.5790(9) 0.047(4) Uani 1 1 d . . .
C2 C 0.7362(7) 0.6965(3) 0.3923(7) 0.021(3) Uani 1 1 d . . .
C20 C 0.5941(7) 0.6457(3) 0.8622(7) 0.019(3) Uani 1 1 d . . .
C24 C 0.6716(7) 0.6588(3) 0.8813(7) 0.024(3) Uani 1 1 d . . .
H24 H 0.7124 0.6391 0.8881 0.029 Uiso 1 1 calc R . .
C21 C 0.5331(7) 0.6741(3) 0.8516(7) 0.023(3) Uani 1 1 d . . .
H21 H 0.4806 0.6651 0.8390 0.028 Uiso 1 1 calc R . .
C32 C 0.4925(8) 0.7525(3) 0.8412(8) 0.031(3) Uani 1 1 d . . .
C31 C 0.5127(9) 0.7939(4) 0.8613(10) 0.064(6) Uani 1 1 d . . .
H31 H 0.5639 0.8009 0.8906 0.077 Uiso 1 1 calc R . .
C23 C 0.6887(8) 0.7033(4) 0.8905(7) 0.029(3) Uani 1 1 d . . .
C26 C 0.7820(9) 0.7620(4) 0.9176(8) 0.049(4) Uani 1 1 d U . .
H26 H 0.7396 0.7804 0.9132 0.058 Uiso 1 1 calc R . .
N1 N 0.9209(8) 0.7546(5) 0.9406(8) 0.079(5) Uani 1 1 d . . .
C25 C 0.7673(8) 0.7208(4) 0.9090(8) 0.035(4) Uani 1 1 d . . .
C33 C 0.4154(9) 0.7449(4) 0.8043(8) 0.043(4) Uani 1 1 d U . .
H33 H 0.3980 0.7170 0.7930 0.052 Uiso 1 1 calc R . .
N3 N 0.3804(11) 0.8172(4) 0.7980(10) 0.075(5) Uani 1 1 d . . .
C22 C 0.5532(8) 0.7183(4) 0.8606(8) 0.034(4) Uani 1 1 d U . .
O18 O 0.8010(8) 0.6316(4) 0.7433(8) 0.119(5) Uani 1 1 d U . .
C34 C 0.3618(9) 0.7782(6) 0.7832(9) 0.055(5) Uani 1 1 d . . .
H34 H 0.3094 0.7718 0.7568 0.066 Uiso 1 1 calc R . .
C30 C 0.4569(12) 0.8246(5) 0.8378(13) 0.083(7) Uani 1 1 d . . .
H30 H 0.4722 0.8527 0.8499 0.100 Uiso 1 1 calc R . .
C29 C 0.8336(10) 0.6958(5) 0.9198(10) 0.067(5) Uani 1 1 d U . .
H29 H 0.8276 0.6663 0.9172 0.080 Uiso 1 1 calc R . .
C27 C 0.8578(11) 0.7794(5) 0.9329(9) 0.064(5) Uani 1 1 d U . .
H27 H 0.8643 0.8087 0.9378 0.076 Uiso 1 1 calc R . .
C28 C 0.9097(11) 0.7130(5) 0.9344(12) 0.103(9) Uani 1 1 d . . .
H28 H 0.9529 0.6949 0.9398 0.124 Uiso 1 1 calc R . .
O17 O 0.7181(10) 0.5382(3) 0.5825(7) 0.120(6) Uani 1 1 d . . .
O4W O 0.6510(8) 0.4671(4) 0.6238(8) 0.116(5) Uiso 1 1 d . . .
O3W O 0.2802(11) 0.8779(5) 0.7404(11) 0.187(8) Uiso 1 1 d . . .
O2W O 0.2777(13) 0.5497(7) 0.2255(13) 0.237(10) Uiso 1 1 d . . .
O1W O 0.7770(12) 0.5116(6) 0.4607(12) 0.214(9) Uiso 1 1 d . . .
O8W O 0.7149(13) 0.3949(6) 0.5741(13) 0.234(9) Uiso 1 1 d . . .
O7W O 0.9063(15) 0.7055(7) 0.7506(15) 0.271(11) Uiso 1 1 d . . .
O6W O 0.8183(18) 0.5768(8) 0.8888(17) 0.322(14) Uiso 1 1 d . . .
O5W O 1.033(2) 0.6155(9) 0.733(2) 0.379(18) Uiso 1 1 d . . .
O10W O 0.419(2) 0.9265(11) 0.916(2) 0.44(2) Uiso 1 1 d . . .
O9W O 0.542(3) 0.8939(13) 1.029(3) 0.50(3) Uiso 1 1 d . . .

loop_
_atom_site_aniso_label
_atom_site_aniso_U_11
_atom_site_aniso_U_22
_atom_site_aniso_U_33
_atom_site_aniso_U_23
_atom_site_aniso_U_13
_atom_site_aniso_U_12
Tb1 0.0267(4) 0.0144(3) 0.0175(3) -0.0010(3) 0.0098(3) -0.0041(3)
Tb2 0.0282(4) 0.0271(3) 0.0217(4) 0.0044(3) 0.0109(3) -0.0029(3)
O8 0.029(5) 0.028(5) 0.028(5) 0.010(4) 0.019(4) -0.004(4)
O13 0.025(5) 0.030(4) 0.016(5) -0.001(4) 0.008(4) 0.008(4)
O14 0.031(5) 0.025(4) 0.025(5) -0.006(4) 0.014(4) -0.007(4)
O2 0.032(5) 0.017(4) 0.025(5) -0.006(4) 0.007(4) -0.012(4)
O3 0.052(6) 0.018(4) 0.020(5) 0.004(4) 0.004(5) -0.013(4)
O9 0.045(6) 0.017(4) 0.028(5) 0.012(4) 0.016(4) -0.003(4)
O12 0.065(7) 0.011(4) 0.039(6) 0.007(4) 0.029(5) 0.007(4)
O6 0.032(6) 0.041(5) 0.046(6) 0.014(5) 0.014(5) -0.006(4)
O11 0.044(6) 0.019(4) 0.036(6) 0.002(4) 0.029(5) 0.009(4)
O4 0.041(6) 0.030(5) 0.029(6) -0.008(4) 0.006(5) -0.016(4)
O16 0.050(7) 0.025(5) 0.060(7) -0.004(5) 0.001(6) 0.010(4)
O15 0.051(7) 0.034(5) 0.036(6) -0.007(5) -0.014(5) 0.012(5)
C19 0.022(5) 0.011(4) 0.016(5) 0.009(4) 0.003(4) -0.002(4)
C18 0.028(6) 0.021(6) 0.018(6) 0.004(5) 0.003(5) -0.002(5)
O7 0.057(7) 0.036(5) 0.070(8) -0.017(5) 0.041(6) 0.003(5)
C16 0.034(8) 0.009(6) 0.021(7) -0.004(5) 0.008(6) 0.009(5)
C11 0.022(8) 0.040(8) 0.030(9) -0.005(7) 0.006(7) 0.006(6)
O10 0.092(9) 0.033(5) 0.067(8) 0.020(5) 0.071(7) 0.022(5)
C15 0.024(6) 0.020(5) 0.013(6) 0.001(5) 0.013(5) -0.007(5)
C8 0.031(7) 0.028(6) 0.014(6) -0.005(5) 0.011(5) -0.005(5)
C12 0.021(5) 0.017(5) 0.022(5) 0.003(4) 0.010(4) 0.005(4)
C4 0.029(8) 0.013(6) 0.026(8) -0.005(5) 0.010(6) -0.011(5)
C13 0.027(6) 0.023(5) 0.011(6) -0.006(5) 0.012(5) 0.006(5)
O5 0.036(7) 0.112(9) 0.097(10) 0.073(8) -0.010(7) -0.011(6)
O1 0.103(10) 0.081(8) 0.027(7) 0.020(6) -0.023(6) -0.071(7)
C7 0.031(6) 0.012(5) 0.022(5) 0.003(4) 0.001(5) 0.000(4)
C6 0.024(7) 0.010(6) 0.033(8) 0.003(6) 0.009(6) -0.004(5)
C3 0.044(9) 0.027(7) 0.009(7) 0.005(6) 0.012(6) 0.004(6)
C17 0.019(7) 0.019(6) 0.020(7) 0.005(5) 0.013(6) 0.002(5)
C10 0.040(9) 0.023(7) 0.033(9) 0.006(6) 0.001(7) -0.006(7)
C14 0.011(6) 0.022(6) 0.023(7) -0.001(6) 0.008(6) -0.002(5)
C5 0.019(5) 0.033(5) 0.023(6) -0.004(5) 0.001(5) -0.006(4)
N2 0.034(7) 0.024(6) 0.037(7) 0.001(5) 0.004(6) 0.000(5)
C1 0.046(10) 0.035(8) 0.026(9) 0.001(7) 0.004(7) -0.024(7)
C9 0.033(10) 0.045(9) 0.054(11) 0.008(8) -0.004(9) -0.008(7)
C2 0.023(7) 0.021(6) 0.017(7) -0.006(5) 0.004(6) -0.011(5)
C20 0.021(7) 0.013(6) 0.026(8) 0.002(5) 0.012(6) -0.002(5)
C24 0.020(7) 0.024(7) 0.027(8) -0.001(6) 0.007(6) 0.003(5)
C21 0.027(8) 0.019(6) 0.028(8) 0.008(6) 0.012(6) -0.001(5)
C32 0.045(9) 0.016(6) 0.037(9) 0.004(6) 0.022(8) 0.006(6)
C31 0.053(11) 0.029(8) 0.095(15) -0.009(9) -0.001(10) -0.005(8)
C23 0.030(8) 0.040(8) 0.019(8) -0.005(6) 0.008(7) -0.011(7)
C26 0.045(7) 0.049(6) 0.053(7) -0.002(5) 0.016(5) -0.013(5)
N1 0.064(12) 0.079(11) 0.082(12) 0.012(9) 0.003(9) -0.020(8)
C25 0.035(9) 0.031(8) 0.035(9) 0.000(7) 0.003(7) -0.008(7)
C33 0.048(7) 0.043(6) 0.041(6) -0.004(5) 0.019(5) 0.009(5)
N3 0.096(14) 0.034(8) 0.106(14) 0.016(9) 0.048(11) 0.035(9)
C22 0.036(6) 0.035(5) 0.030(6) -0.006(5) 0.007(5) 0.000(5)
O18 0.104(7) 0.158(7) 0.099(7) -0.003(6) 0.035(6) -0.014(6)
C34 0.037(10) 0.091(13) 0.046(11) 0.012(10) 0.026(8) 0.025(9)
C30 0.083(16) 0.040(10) 0.14(2) 0.011(12) 0.060(15) 0.029(11)
C29 0.059(7) 0.060(7) 0.079(8) 0.007(6) 0.017(6) -0.010(6)
C27 0.068(7) 0.064(7) 0.061(7) -0.005(6) 0.022(6) -0.005(6)
C28 0.080(16) 0.043(11) 0.17(2) 0.019(13) 0.008(15) -0.002(10)
O17 0.271(19) 0.030(6) 0.113(11) 0.015(6) 0.143(12) 0.020(8)

loop_
_atom_type_symbol
_atom_type_description
_atom_type_scat_dispersion_real
_atom_type_scat_dispersion_imag
_atom_type_scat_source
C C 0.0033 0.0016 'International Tables Vol C Tables 4.2.6.8 and 6.1.1.4'
H H 0.0000 0.0000 'International Tables Vol C Tables 4.2.6.8 and 6.1.1.4'
N N 0.0061 0.0033 'International Tables Vol C Tables 4.2.6.8 and 6.1.1.4'
O O 0.0106 0.0060 'International Tables Vol C Tables 4.2.6.8 and 6.1.1.4'
Tb Tb -0.1723 4.1537 'International Tables Vol C Tables 4.2.6.8 and 6.1.1.4'

loop_
_geom_angle_atom_site_label_1
_geom_angle_atom_site_label_2
_geom_angle_atom_site_label_3
_geom_angle
_geom_angle_site_symmetry_1
_geom_angle_site_symmetry_3
_geom_angle_publ_flag
O2 Tb1 O4 85.6(3) . 7_666 ?
O2 Tb1 O8 74.5(3) . . ?
O4 Tb1 O8 76.5(3) 7_666 . ?
O2 Tb1 O16 77.8(3) . . ?
O4 Tb1 O16 66.3(3) 7_666 . ?
O8 Tb1 O16 134.7(3) . . ?
O2 Tb1 O15 96.0(3) . . ?
O4 Tb1 O15 132.6(3) 7_666 . ?
O8 Tb1 O15 149.5(3) . . ?
O16 Tb1 O15 67.8(3) . . ?
O2 Tb1 O12 122.6(3) . 6_565 ?
O4 Tb1 O12 144.4(3) 7_666 6_565 ?
O8 Tb1 O12 89.9(3) . 6_565 ?
O16 Tb1 O12 135.4(3) . 6_565 ?
O15 Tb1 O12 70.7(3) . 6_565 ?
O2 Tb1 O14 160.7(2) . 2_656 ?
O4 Tb1 O14 83.1(3) 7_666 2_656 ?
O8 Tb1 O14 117.6(3) . 2_656 ?
O16 Tb1 O14 83.4(3) . 2_656 ?
O15 Tb1 O14 80.4(3) . 2_656 ?
O12 Tb1 O14 74.4(3) 6_565 2_656 ?
O2 Tb1 O13 139.4(3) . 2_656 ?
O4 Tb1 O13 76.2(3) 7_666 2_656 ?
O8 Tb1 O13 66.1(3) . 2_656 ?
O16 Tb1 O13 124.4(3) . 2_656 ?
O15 Tb1 O13 123.1(3) . 2_656 ?
O12 Tb1 O13 68.3(3) 6_565 2_656 ?
O14 Tb1 O13 51.8(2) 2_656 2_656 ?
O2 Tb1 O11 71.4(2) . 6_565 ?
O4 Tb1 O11 148.8(3) 7_666 6_565 ?
O8 Tb1 O11 77.1(3) . 6_565 ?
O16 Tb1 O11 125.8(3) . 6_565 ?
O15 Tb1 O11 72.4(3) . 6_565 ?
O12 Tb1 O11 51.2(3) 6_565 6_565 ?
O14 Tb1 O11 124.3(2) 2_656 6_565 ?
O13 Tb1 O11 107.6(2) 2_656 6_565 ?
O2 Tb1 C19 164.3(3) . 2_656 ?
O4 Tb1 C19 82.4(3) 7_666 2_656 ?
O8 Tb1 C19 92.8(3) . 2_656 ?
O16 Tb1 C19 106.4(3) . 2_656 ?
O15 Tb1 C19 99.6(3) . 2_656 ?
O12 Tb1 C19 65.4(3) 6_565 2_656 ?
O14 Tb1 C19 25.7(2) 2_656 2_656 ?
O13 Tb1 C19 26.6(3) 2_656 2_656 ?
O11 Tb1 C19 115.3(3) 6_565 2_656 ?
O2 Tb1 C18 96.2(3) . 6_565 ?
O4 Tb1 C18 157.2(3) 7_666 6_565 ?
O8 Tb1 C18 82.1(3) . 6_565 ?
O16 Tb1 C18 136.3(3) . 6_565 ?
O15 Tb1 C18 70.0(3) . 6_565 ?
O12 Tb1 C18 26.4(3) 6_565 6_565 ?
O14 Tb1 C18 100.3(3) 2_656 6_565 ?
O13 Tb1 C18 88.1(3) 2_656 6_565 ?
O11 Tb1 C18 24.8(3) 6_565 6_565 ?
C19 Tb1 C18 91.0(4) 2_656 6_565 ?
O3 Tb2 O6 85.7(3) 7_666 . ?
O3 Tb2 O17 152.0(4) 7_666 . ?
O6 Tb2 O17 88.5(4) . . ?
O3 Tb2 O13 80.4(3) 7_666 2_656 ?
O6 Tb2 O13 138.1(3) . 2_656 ?
O17 Tb2 O13 85.9(4) . 2_656 ?
O3 Tb2 O18 86.0(4) 7_666 . ?
O6 Tb2 O18 71.5(4) . . ?
O17 Tb2 O18 117.9(5) . . ?
O13 Tb2 O18 145.3(4) 2_656 . ?
O3 Tb2 O10 131.4(3) 7_666 . ?
O6 Tb2 O10 129.6(3) . . ?
O17 Tb2 O10 71.6(3) . . ?
O13 Tb2 O10 87.4(3) 2_656 . ?
O18 Tb2 O10 77.9(4) . . ?
O3 Tb2 O8 78.2(3) 7_666 . ?
O6 Tb2 O8 71.2(3) . . ?
O17 Tb2 O8 74.1(3) . . ?
O13 Tb2 O8 67.3(3) 2_656 . ?
O18 Tb2 O8 140.3(4) . . ?
O10 Tb2 O8 138.4(3) . . ?
O3 Tb2 O9 79.3(3) 7_666 . ?
O6 Tb2 O9 141.2(3) . . ?
O17 Tb2 O9 120.2(3) . . ?
O13 Tb2 O9 74.3(3) 2_656 . ?
O18 Tb2 O9 71.8(4) . . ?
O10 Tb2 O9 52.1(3) . . ?
O8 Tb2 O9 138.0(3) . . ?
O3 Tb2 C11 105.7(3) 7_666 . ?
O6 Tb2 C11 141.8(3) . . ?
O17 Tb2 C11 95.7(4) . . ?
O13 Tb2 C11 80.1(3) 2_656 . ?
O18 Tb2 C11 73.0(4) . . ?
O10 Tb2 C11 25.7(3) . . ?
O8 Tb2 C11 146.3(3) . . ?
O9 Tb2 C11 26.4(3) . . ?
C10 O8 Tb1 120.8(7) . . ?
C10 O8 Tb2 122.2(7) . . ?
Tb1 O8 Tb2 112.6(3) . . ?
C19 O13 Tb2 156.3(7) . 2_656 ?
C19 O13 Tb1 89.7(7) . 2_656 ?
Tb2 O13 Tb1 110.5(3) 2_656 2_656 ?
C19 O14 Tb1 92.8(7) . 2_656 ?
C1 O2 Tb1 137.5(9) . . ?
C8 O3 Tb2 137.7(7) . 7_666 ?
C11 O9 Tb2 90.9(8) . . ?
C18 O12 Tb1 95.8(7) . 6_566 ?
C9 O6 Tb2 145.9(9) . . ?
C18 O11 Tb1 92.7(8) . 6_566 ?
C8 O4 Tb1 139.9(8) . 7_666 ?
Tb1 O16 H16A 111.1 . . ?
Tb1 O16 H16B 110.7 . . ?
H16A O16 H16B 103.2 . . ?
Tb1 O15 H15A 112.5 . . ?
Tb1 O15 H15B 111.7 . . ?
H15A O15 H15B 101.5 . . ?
O14 C19 O13 123.0(12) . . ?
O14 C19 C16 120.2(11) . . ?
O13 C19 C16 116.5(10) . . ?
O14 C19 Tb1 61.5(7) . 2_656 ?
O13 C19 Tb1 63.7(6) . 2_656 ?
C16 C19 Tb1 160.4(7) . 2_656 ?
O11 C18 O12 120.3(10) . . ?
O11 C18 C14 123.5(12) . . ?
O12 C18 C14 116.1(11) . . ?
O11 C18 Tb1 62.5(6) . 6_566 ?
O12 C18 Tb1 57.8(5) . 6_566 ?
C14 C18 Tb1 172.4(9) . 6_566 ?
C15 C16 C17 121.7(11) . . ?
C15 C16 C19 114.7(11) . . ?
C17 C16 C19 123.5(9) . . ?
O10 C11 O9 119.3(13) . . ?
O10 C11 C12 118.9(11) . . ?
O9 C11 C12 121.7(12) . . ?
O10 C11 Tb2 56.6(7) . . ?
O9 C11 Tb2 62.7(7) . . ?
C12 C11 Tb2 174.7(9) . . ?
C11 O10 Tb2 97.7(8) . . ?
C14 C15 C16 119.5(11) . . ?
C14 C15 H15 120.2 . . ?
C16 C15 H15 120.2 . . ?
O4 C8 O3 124.4(10) . . ?
O4 C8 C4 119.0(11) . . ?
O3 C8 C4 116.4(10) . . ?
C17 C12 C13 120.8(11) . . ?
C17 C12 C11 122.8(10) . . ?
C13 C12 C11 116.3(11) . . ?
C3 C4 C5 116.4(10) . . ?
C3 C4 C8 120.9(11) . . ?
C5 C4 C8 122.7(10) . . ?
C14 C13 C12 120.7(11) . . ?
C14 C13 H13 119.6 . . ?
C12 C13 H13 119.6 . . ?
C6 C7 C2 119.0(9) . . ?
C6 C7 C10 119.6(10) . . ?
C2 C7 C10 121.0(10) . . ?
C5 C6 C7 118.6(10) . . ?
C5 C6 C9 121.9(11) . . ?
C7 C6 C9 119.4(10) . . ?
C4 C3 C2 123.3(11) . . ?
C4 C3 H3 118.3 . . ?
C2 C3 H3 118.3 . . ?
C12 C17 C16 117.0(10) . . ?
C12 C17 C20 124.1(11) . . ?
C16 C17 C20 118.7(10) . . ?
O7 C10 O8 124.0(11) . . ?
O7 C10 C7 119.2(14) . . ?
O8 C10 C7 116.8(12) . . ?
C13 C14 C15 119.9(10) . . ?
C13 C14 C18 119.8(11) . . ?
C15 C14 C18 120.3(11) . . ?
C6 C5 C4 123.5(11) . . ?
C6 C5 H5 118.2 . . ?
C4 C5 H5 118.2 . . ?
C22 N2 C23 119.1(10) . . ?
O1 C1 O2 124.1(12) . . ?
O1 C1 C2 116.2(11) . . ?
O2 C1 C2 119.5(11) . . ?
O5 C9 O6 122.6(13) . . ?
O5 C9 C6 117.3(13) . . ?
O6 C9 C6 120.1(12) . . ?
C3 C2 C7 118.9(10) . . ?
C3 C2 C1 120.1(10) . . ?
C7 C2 C1 120.9(10) . . ?
C21 C20 C24 121.6(10) . . ?
C21 C20 C17 119.9(10) . . ?
C24 C20 C17 118.5(10) . . ?
C20 C24 C23 118.9(11) . . ?
C20 C24 H24 120.5 . . ?
C23 C24 H24 120.5 . . ?
C20 C21 C22 117.3(11) . . ?
C20 C21 H21 121.4 . . ?
C22 C21 H21 121.4 . . ?
C33 C32 C31 116.5(12) . . ?
C33 C32 C22 122.9(11) . . ?
C31 C32 C22 120.7(13) . . ?
C30 C31 C32 118.8(15) . . ?
C30 C31 H31 120.6 . . ?
C32 C31 H31 120.6 . . ?
N2 C23 C24 120.1(11) . . ?
N2 C23 C25 115.9(11) . . ?
C24 C23 C25 123.9(12) . . ?
C25 C26 C27 123.4(15) . . ?
C25 C26 H26 118.3 . . ?
C27 C26 H26 118.3 . . ?
C28 N1 C27 117.9(16) . . ?
C26 C25 C29 114.5(14) . . ?
C26 C25 C23 123.1(13) . . ?
C29 C25 C23 122.4(13) . . ?
C32 C33 C34 120.7(14) . . ?
C32 C33 H33 119.6 . . ?
C34 C33 H33 119.6 . . ?
C34 N3 C30 115.6(14) . . ?
N2 C22 C21 122.9(11) . . ?
N2 C22 C32 114.3(11) . . ?
C21 C22 C32 122.5(12) . . ?
N3 C34 C33 123.5(16) . . ?
N3 C34 H34 118.2 . . ?
C33 C34 H34 118.2 . . ?
N3 C30 C31 124.7(16) . . ?
N3 C30 H30 117.7 . . ?
C31 C30 H30 117.7 . . ?
C25 C29 C28 122.4(15) . . ?
C25 C29 H29 118.8 . . ?
C28 C29 H29 118.8 . . ?
N1 C27 C26 121.1(15) . . ?
N1 C27 H27 119.4 . . ?
C26 C27 H27 119.4 . . ?
N1 C28 C29 120.6(17) . . ?
N1 C28 H28 119.7 . . ?
C29 C28 H28 119.7 . . ?

loop_
_geom_bond_atom_site_label_1
_geom_bond_atom_site_label_2
_geom_bond_distance
_geom_bond_site_symmetry_2
_geom_bond_publ_flag
Tb1 O2 2.318(8) . ?
Tb1 O4 2.379(7) 7_666 ?
Tb1 O8 2.385(8) . ?
Tb1 O16 2.391(7) . ?
Tb1 O15 2.412(8) . ?
Tb1 O12 2.472(7) 6_565 ?
Tb1 O14 2.485(8) 2_656 ?
Tb1 O13 2.532(7) 2_656 ?
Tb1 O11 2.579(8) 6_565 ?
Tb1 C19 2.826(12) 2_656 ?
Tb1 C18 2.905(11) 6_565 ?
Tb2 O3 2.293(7) 7_666 ?
Tb2 O6 2.347(9) . ?
Tb2 O17 2.357(9) . ?
Tb2 O13 2.380(8) 2_656 ?
Tb2 O18 2.393(13) . ?
Tb2 O10 2.397(9) . ?
Tb2 O8 2.465(8) . ?
Tb2 O9 2.528(8) . ?
Tb2 C11 2.845(15) . ?
O8 C10 1.319(16) . ?
O13 C19 1.267(12) . ?
O13 Tb2 2.380(7) 2_656 ?
O13 Tb1 2.532(7) 2_656 ?
O14 C19 1.228(12) . ?
O14 Tb1 2.485(8) 2_656 ?
O2 C1 1.264(13) . ?
O3 C8 1.275(12) . ?
O3 Tb2 2.293(7) 7_666 ?
O9 C11 1.264(13) . ?
O12 C18 1.297(15) . ?
O12 Tb1 2.472(7) 6_566 ?
O6 C9 1.276(16) . ?
O11 C18 1.219(14) . ?
O11 Tb1 2.579(8) 6_566 ?
O4 C8 1.240(12) . ?
O4 Tb1 2.379(7) 7_666 ?
O16 H16A 0.8795 . ?
O16 H16B 0.8796 . ?
O15 H15A 0.9221 . ?
O15 H15B 0.9162 . ?
C19 C16 1.524(16) . ?
C19 Tb1 2.826(12) 2_656 ?
C18 C14 1.501(14) . ?
C18 Tb1 2.905(11) 6_566 ?
O7 C10 1.205(15) . ?
C16 C15 1.387(13) . ?
C16 C17 1.403(15) . ?
C11 O10 1.245(14) . ?
C11 C12 1.519(17) . ?
C15 C14 1.386(15) . ?
C15 H15 0.9300 . ?
C8 C4 1.484(14) . ?
C12 C17 1.389(15) . ?
C12 C13 1.405(13) . ?
C4 C3 1.368(15) . ?
C4 C5 1.396(14) . ?
C13 C14 1.355(15) . ?
C13 H13 0.9300 . ?
O5 C9 1.240(15) . ?
O1 C1 1.236(14) . ?
C7 C6 1.394(14) . ?
C7 C2 1.426(14) . ?
C7 C10 1.511(15) . ?
C6 C5 1.377(14) . ?
C6 C9 1.473(16) . ?
C3 C2 1.373(14) . ?
C3 H3 0.9300 . ?
C17 C20 1.488(14) . ?
C5 H5 0.9300 . ?
N2 C22 1.335(15) . ?
N2 C23 1.377(15) . ?
C1 C2 1.523(15) . ?
C20 C21 1.368(14) . ?
C20 C24 1.373(14) . ?
C24 C23 1.427(15) . ?
C24 H24 0.9300 . ?
C21 C22 1.429(14) . ?
C21 H21 0.9300 . ?
C32 C33 1.349(17) . ?
C32 C31 1.368(15) . ?
C32 C22 1.485(16) . ?
C31 C30 1.353(19) . ?
C31 H31 0.9300 . ?
C23 C25 1.439(17) . ?
C26 C25 1.318(15) . ?
C26 C27 1.39(2) . ?
C26 H26 0.9300 . ?
N1 C28 1.322(17) . ?
N1 C27 1.331(19) . ?
C25 C29 1.376(19) . ?
C33 C34 1.386(17) . ?
C33 H33 0.9300 . ?
N3 C34 1.275(17) . ?
N3 C30 1.35(2) . ?
C34 H34 0.9300 . ?
C30 H30 0.9300 . ?
C29 C28 1.40(2) . ?
C29 H29 0.9300 . ?
C27 H27 0.9300 . ?
C28 H28 0.9300 . ?
O5W O5W 1.44(7) 2_756 ?

loop_
_geom_torsion_atom_site_label_1
_geom_torsion_atom_site_label_2
_geom_torsion_atom_site_label_3
_geom_torsion_atom_site_label_4
_geom_torsion
_geom_torsion_site_symmetry_1
_geom_torsion_site_symmetry_2
_geom_torsion_site_symmetry_3
_geom_torsion_site_symmetry_4
_geom_torsion_publ_flag
O2 Tb1 O8 C10 -1.6(8) . . . . ?
O4 Tb1 O8 C10 -90.8(9) 7_666 . . . ?
O16 Tb1 O8 C10 -55.8(10) . . . . ?
O15 Tb1 O8 C10 73.5(10) . . . . ?
O12 Tb1 O8 C10 122.5(9) 6_565 . . . ?
O14 Tb1 O8 C10 -165.3(8) 2_656 . . . ?
O13 Tb1 O8 C10 -171.4(9) 2_656 . . . ?
O11 Tb1 O8 C10 72.5(8) 6_565 . . . ?
C19 Tb1 O8 C10 -172.2(8) 2_656 . . . ?
C18 Tb1 O8 C10 97.2(9) 6_565 . . . ?
O2 Tb1 O8 Tb2 155.4(3) . . . . ?
O4 Tb1 O8 Tb2 66.2(3) 7_666 . . . ?
O16 Tb1 O8 Tb2 101.2(4) . . . . ?
O15 Tb1 O8 Tb2 -129.5(5) . . . . ?
O12 Tb1 O8 Tb2 -80.5(3) 6_565 . . . ?
O14 Tb1 O8 Tb2 -8.3(4) 2_656 . . . ?
O13 Tb1 O8 Tb2 -14.4(2) 2_656 . . . ?
O11 Tb1 O8 Tb2 -130.5(3) 6_565 . . . ?
C19 Tb1 O8 Tb2 -15.2(3) 2_656 . . . ?
C18 Tb1 O8 Tb2 -105.8(4) 6_565 . . . ?
O3 Tb2 O8 C10 87.3(9) 7_666 . . . ?
O6 Tb2 O8 C10 -2.1(8) . . . . ?
O17 Tb2 O8 C10 -96.0(9) . . . . ?
O13 Tb2 O8 C10 171.8(9) 2_656 . . . ?
O18 Tb2 O8 C10 18.8(11) . . . . ?
O10 Tb2 O8 C10 -131.3(8) . . . . ?
O9 Tb2 O8 C10 146.3(8) . . . . ?
C11 Tb2 O8 C10 -172.1(8) . . . . ?
O3 Tb2 O8 Tb1 -69.3(3) 7_666 . . . ?
O6 Tb2 O8 Tb1 -158.7(4) . . . . ?
O17 Tb2 O8 Tb1 107.4(5) . . . . ?
O13 Tb2 O8 Tb1 15.2(3) 2_656 . . . ?
O18 Tb2 O8 Tb1 -137.9(6) . . . . ?
O10 Tb2 O8 Tb1 72.1(5) . . . . ?
O9 Tb2 O8 Tb1 -10.3(5) . . . . ?
C11 Tb2 O8 Tb1 31.3(7) . . . . ?
O4 Tb1 O2 C1 -4.8(12) 7_666 . . . ?
O8 Tb1 O2 C1 -82.0(12) . . . . ?
O16 Tb1 O2 C1 61.9(12) . . . . ?
O15 Tb1 O2 C1 127.6(12) . . . . ?
O12 Tb1 O2 C1 -161.6(11) 6_565 . . . ?
O14 Tb1 O2 C1 49.5(16) 2_656 . . . ?
O13 Tb1 O2 C1 -67.6(13) 2_656 . . . ?
O11 Tb1 O2 C1 -163.3(12) 6_565 . . . ?
C19 Tb1 O2 C1 -45.2(18) 2_656 . . . ?
C18 Tb1 O2 C1 -162.0(12) 6_565 . . . ?
O3 Tb2 O9 C11 -177.5(7) 7_666 . . . ?
O6 Tb2 O9 C11 -108.4(7) . . . . ?
O17 Tb2 O9 C11 24.0(8) . . . . ?
O13 Tb2 O9 C11 99.5(7) 2_656 . . . ?
O18 Tb2 O9 C11 -88.3(7) . . . . ?
O10 Tb2 O9 C11 0.3(7) . . . . ?
O8 Tb2 O9 C11 123.9(7) . . . . ?
O3 Tb2 O6 C9 -3.8(16) 7_666 . . . ?
O17 Tb2 O6 C9 148.9(17) . . . . ?
O13 Tb2 O6 C9 66.8(17) 2_656 . . . ?
O18 Tb2 O6 C9 -90.9(17) . . . . ?
O10 Tb2 O6 C9 -146.7(15) . . . . ?
O8 Tb2 O6 C9 75.2(16) . . . . ?
O9 Tb2 O6 C9 -70.8(17) . . . . ?
C11 Tb2 O6 C9 -113.8(16) . . . . ?
Tb1 O14 C19 O13 17.0(11) 2_656 . . . ?
Tb1 O14 C19 C16 -157.6(8) 2_656 . . . ?
Tb2 O13 C19 O14 132.3(15) 2_656 . . . ?
Tb1 O13 C19 O14 -16.7(10) 2_656 . . . ?
Tb2 O13 C19 C16 -53(2) 2_656 . . . ?
Tb1 O13 C19 C16 158.1(8) 2_656 . . . ?
Tb2 O13 C19 Tb1 149.0(17) 2_656 . . 2_656 ?
Tb1 O11 C18 O12 -2.2(12) 6_566 . . . ?
Tb1 O11 C18 C14 174.6(10) 6_566 . . . ?
Tb1 O12 C18 O11 2.3(13) 6_566 . . . ?
Tb1 O12 C18 C14 -174.7(8) 6_566 . . . ?
O14 C19 C16 C15 112.4(12) . . . . ?
O13 C19 C16 C15 -62.5(13) . . . . ?
Tb1 C19 C16 C15 23(3) 2_656 . . . ?
O14 C19 C16 C17 -63.9(15) . . . . ?
O13 C19 C16 C17 121.2(12) . . . . ?
Tb1 C19 C16 C17 -153.2(19) 2_656 . . . ?
Tb2 O9 C11 O10 -0.6(12) . . . . ?
Tb2 O9 C11 C12 -176.5(10) . . . . ?
O3 Tb2 C11 O10 -178.1(8) 7_666 . . . ?
O6 Tb2 C11 O10 -74.8(10) . . . . ?
O17 Tb2 C11 O10 20.1(9) . . . . ?
O13 Tb2 C11 O10 104.8(9) 2_656 . . . ?
O18 Tb2 C11 O10 -97.4(9) . . . . ?
O8 Tb2 C11 O10 89.8(10) . . . . ?
O9 Tb2 C11 O10 179.4(13) . . . . ?
O3 Tb2 C11 O9 2.5(7) 7_666 . . . ?
O6 Tb2 C11 O9 105.8(7) . . . . ?
O17 Tb2 C11 O9 -159.3(7) . . . . ?
O13 Tb2 C11 O9 -74.6(6) 2_656 . . . ?
O18 Tb2 C11 O9 83.2(7) . . . . ?
O10 Tb2 C11 O9 -179.4(13) . . . . ?
O8 Tb2 C11 O9 -89.6(8) . . . . ?
O3 Tb2 C11 C12 148(9) 7_666 . . . ?
O6 Tb2 C11 C12 -108(9) . . . . ?
O17 Tb2 C11 C12 -13(9) . . . . ?
O13 Tb2 C11 C12 71(9) 2_656 . . . ?
O18 Tb2 C11 C12 -131(9) . . . . ?
O10 Tb2 C11 C12 -34(9) . . . . ?
O8 Tb2 C11 C12 56(9) . . . . ?
O9 Tb2 C11 C12 146(9) . . . . ?
O9 C11 O10 Tb2 0.6(13) . . . . ?
C12 C11 O10 Tb2 176.6(9) . . . . ?
O3 Tb2 O10 C11 2.4(10) 7_666 . . . ?
O6 Tb2 O10 C11 129.2(8) . . . . ?
O17 Tb2 O10 C11 -158.9(10) . . . . ?
O13 Tb2 O10 C11 -72.4(8) 2_656 . . . ?
O18 Tb2 O10 C11 75.9(9) . . . . ?
O8 Tb2 O10 C11 -123.1(8) . . . . ?
O9 Tb2 O10 C11 -0.3(7) . . . . ?
C17 C16 C15 C14 2.7(17) . . . . ?
C19 C16 C15 C14 -173.6(10) . . . . ?
Tb1 O4 C8 O3 27(2) 7_666 . . . ?
Tb1 O4 C8 C4 -149.6(9) 7_666 . . . ?
Tb2 O3 C8 O4 -23(2) 7_666 . . . ?
Tb2 O3 C8 C4 153.5(9) 7_666 . . . ?
O10 C11 C12 C17 166.8(12) . . . . ?
O9 C11 C12 C17 -17.3(18) . . . . ?
Tb2 C11 C12 C17 -161(8) . . . . ?
O10 C11 C12 C13 -17.0(17) . . . . ?
O9 C11 C12 C13 158.9(10) . . . . ?
Tb2 C11 C12 C13 15(10) . . . . ?
O4 C8 C4 C3 174.9(13) . . . . ?
O3 C8 C4 C3 -1.9(18) . . . . ?
O4 C8 C4 C5 -6.6(19) . . . . ?
O3 C8 C4 C5 176.7(12) . . . . ?
C17 C12 C13 C14 1.8(17) . . . . ?
C11 C12 C13 C14 -174.4(10) . . . . ?
C2 C7 C6 C5 2.4(19) . . . . ?
C10 C7 C6 C5 175.6(12) . . . . ?
C2 C7 C6 C9 179.8(12) . . . . ?
C10 C7 C6 C9 -7(2) . . . . ?
C5 C4 C3 C2 2(2) . . . . ?
C8 C4 C3 C2 -179.1(12) . . . . ?
C13 C12 C17 C16 -4.5(17) . . . . ?
C11 C12 C17 C16 171.5(10) . . . . ?
C13 C12 C17 C20 170.6(10) . . . . ?
C11 C12 C17 C20 -13.4(18) . . . . ?
C15 C16 C17 C12 2.2(17) . . . . ?
C19 C16 C17 C12 178.2(10) . . . . ?
C15 C16 C17 C20 -173.1(10) . . . . ?
C19 C16 C17 C20 2.9(17) . . . . ?
Tb1 O8 C10 O7 -101.8(13) . . . . ?
Tb2 O8 C10 O7 103.5(13) . . . . ?
Tb1 O8 C10 C7 79.6(12) . . . . ?
Tb2 O8 C10 C7 -75.1(12) . . . . ?
C6 C7 C10 O7 -82.8(17) . . . . ?
C2 C7 C10 O7 90.2(16) . . . . ?
C6 C7 C10 O8 95.9(15) . . . . ?
C2 C7 C10 O8 -91.1(15) . . . . ?
C12 C13 C14 C15 3.3(17) . . . . ?
C12 C13 C14 C18 -175.2(10) . . . . ?
C16 C15 C14 C13 -5.5(16) . . . . ?
C16 C15 C14 C18 173.0(10) . . . . ?
O11 C18 C14 C13 1.0(18) . . . . ?
O12 C18 C14 C13 177.9(11) . . . . ?
Tb1 C18 C14 C13 142(6) 6_566 . . . ?
O11 C18 C14 C15 -177.5(11) . . . . ?
O12 C18 C14 C15 -0.6(16) . . . . ?
Tb1 C18 C14 C15 -37(7) 6_566 . . . ?
C7 C6 C5 C4 2(2) . . . . ?
C9 C6 C5 C4 -175.8(13) . . . . ?
C3 C4 C5 C6 -4(2) . . . . ?
C8 C4 C5 C6 177.6(12) . . . . ?
Tb1 O2 C1 O1 -122.8(14) . . . . ?
Tb1 O2 C1 C2 60.5(19) . . . . ?
Tb2 O6 C9 O5 137.4(14) . . . . ?
Tb2 O6 C9 C6 -41(2) . . . . ?
C5 C6 C9 O5 -32(2) . . . . ?
C7 C6 C9 O5 150.6(15) . . . . ?
C5 C6 C9 O6 146.7(14) . . . . ?
C7 C6 C9 O6 -31(2) . . . . ?
C4 C3 C2 C7 1(2) . . . . ?
C4 C3 C2 C1 178.2(13) . . . . ?
C6 C7 C2 C3 -3.9(19) . . . . ?
C10 C7 C2 C3 -176.9(13) . . . . ?
C6 C7 C2 C1 179.4(12) . . . . ?
C10 C7 C2 C1 6.4(19) . . . . ?
O1 C1 C2 C3 22(2) . . . . ?
O2 C1 C2 C3 -160.8(12) . . . . ?
O1 C1 C2 C7 -161.1(13) . . . . ?
O2 C1 C2 C7 16(2) . . . . ?
C12 C17 C20 C21 128.5(13) . . . . ?
C16 C17 C20 C21 -56.5(16) . . . . ?
C12 C17 C20 C24 -53.2(16) . . . . ?
C16 C17 C20 C24 121.8(12) . . . . ?
C21 C20 C24 C23 0.2(18) . . . . ?
C17 C20 C24 C23 -178.1(11) . . . . ?
C24 C20 C21 C22 0.5(18) . . . . ?
C17 C20 C21 C22 178.8(11) . . . . ?
C33 C32 C31 C30 -5(2) . . . . ?
C22 C32 C31 C30 175.4(16) . . . . ?
C22 N2 C23 C24 -0.3(19) . . . . ?
C22 N2 C23 C25 178.3(12) . . . . ?
C20 C24 C23 N2 -0.4(18) . . . . ?
C20 C24 C23 C25 -178.8(12) . . . . ?
C27 C26 C25 C29 3(2) . . . . ?
C27 C26 C25 C23 -177.8(15) . . . . ?
N2 C23 C25 C26 2(2) . . . . ?
C24 C23 C25 C26 -179.7(13) . . . . ?
N2 C23 C25 C29 -178.8(14) . . . . ?
C24 C23 C25 C29 0(2) . . . . ?
C31 C32 C33 C34 5(2) . . . . ?
C22 C32 C33 C34 -176.0(13) . . . . ?
C23 N2 C22 C21 1(2) . . . . ?
C23 N2 C22 C32 -172.9(11) . . . . ?
C20 C21 C22 N2 -1.2(19) . . . . ?
C20 C21 C22 C32 172.3(12) . . . . ?
C33 C32 C22 N2 165.1(14) . . . . ?
C31 C32 C22 N2 -16(2) . . . . ?
C33 C32 C22 C21 -9(2) . . . . ?
C31 C32 C22 C21 170.2(14) . . . . ?
C30 N3 C34 C33 -1(3) . . . . ?
C32 C33 C34 N3 -2(3) . . . . ?
C34 N3 C30 C31 1(3) . . . . ?
C32 C31 C30 N3 3(3) . . . . ?
C26 C25 C29 C28 -3(3) . . . . ?
C23 C25 C29 C28 177.2(17) . . . . ?
C28 N1 C27 C26 -1(3) . . . . ?
C25 C26 C27 N1 -1(3) . . . . ?
C27 N1 C28 C29 0(3) . . . . ?
C25 C29 C28 N1 2(3) . . . . ?
